data_2202693
loop_
_publ_author_name
'McLean, Aaron W.'
'Meyers, Cal Y.'
'Robinson, Paul D.'

_publ_section_title
;
 <i>sp</i>-9-(<i>meta</i>-Methylphenyl)-9-fluorenol
;
_journal_issue 8
_journal_name_full 'Acta Crystallographica Section E'
_journal_page_first o1228
_journal_page_last o1230
_journal_paper_doi 10.1107/S1600536803016465
_journal_volume 59
_journal_year 2003
_chemical_formula_iupac 'C20 H16 O1'
_chemical_formula_moiety 'C20 H16 O1'
_chemical_formula_sum 'C20 H16 O'
_chemical_formula_weight 272.33
_chemical_melting_point 353.8(8)
_chemical_name_systematic
;
sp-9-(meta-Methylphenyl)-9-fluorenol
;
_space_group_IT_number 14
_symmetry_cell_setting monoclinic
_symmetry_space_group_name_Hall '-P 2ybc'
_symmetry_space_group_name_H-M 'P 1 21/c 1'
_atom_sites_solution_hydrogens geom
_atom_sites_solution_primary direct
_atom_sites_solution_secondary difmap
_cell_angle_alpha 90.00
_cell_angle_beta 106.989(9)
_cell_angle_gamma 90.00
_cell_formula_units_Z 4
_cell_length_a 9.1443(12)
_cell_length_b 19.4498(14)
_cell_length_c 8.6651(10)
_cell_measurement_reflns_used 25
_cell_measurement_temperature 296
_cell_measurement_theta_max 20.0
_cell_measurement_theta_min 16.0
_cell_volume 1473.9(3)
_computing_cell_refinement 'MSC/AFC Diffractometer Control Software'
_computing_data_collection
;
MSC/AFC Diffractometer Control Software
(Molecular Structure Corporation,1996)
;
_computing_data_reduction
;
PROCESS in TEXSAN  (Molecular Structure Corporation, 1997)
;
_computing_molecular_graphics
;
ORTEP-3 for Windows (Farrugia, 1997) and PLATON (Spek, 2000)
;
_computing_publication_material
;
TEXSAN, SHELXL97 and PLATON (Spek, 2000)
;
_computing_structure_refinement
;
LS in TEXSAN and SHELXL97 (Sheldrick, 1997)
;
_computing_structure_solution 'SIR92 (Burla et al., 1989)'
_diffrn_ambient_temperature 296
_diffrn_measured_fraction_theta_full 1.000
_diffrn_measured_fraction_theta_max 1.000
_diffrn_measurement_device_type 'Rigaku AFC-5S'
_diffrn_measurement_method \w
_diffrn_radiation_monochromator graphite
_diffrn_radiation_source 'fine-focus sealed tube'
_diffrn_radiation_type 'Mo K\a'
_diffrn_radiation_wavelength 0.71069
_diffrn_reflns_av_R_equivalents 0.027
_diffrn_reflns_av_sigmaI/netI 0.048
_diffrn_reflns_limit_h_max 10
_diffrn_reflns_limit_h_min -10
_diffrn_reflns_limit_k_max 0
_diffrn_reflns_limit_k_min -23
_diffrn_reflns_limit_l_max 10
_diffrn_reflns_limit_l_min 0
_diffrn_reflns_number 2804
_diffrn_reflns_theta_full 25.05
_diffrn_reflns_theta_max 25.05
_diffrn_reflns_theta_min 2.09
_diffrn_standards_decay_% 0.30
_diffrn_standards_interval_count 100
_diffrn_standards_number 3
_exptl_absorpt_coefficient_mu 0.074
_exptl_absorpt_correction_type none
_exptl_crystal_colour colorless
_exptl_crystal_density_diffrn 1.227
_exptl_crystal_density_meas ?
_exptl_crystal_description prism
_exptl_crystal_F_000 576
_exptl_crystal_size_max 0.42
_exptl_crystal_size_mid 0.34
_exptl_crystal_size_min 0.21
_refine_diff_density_max 0.16
_refine_diff_density_min -0.23
_refine_ls_extinction_method none
_refine_ls_goodness_of_fit_ref 1.032
_refine_ls_hydrogen_treatment constr
_refine_ls_matrix_type full
_refine_ls_number_parameters 192
_refine_ls_number_reflns 2620
_refine_ls_number_restraints 0
_refine_ls_restrained_S_all 1.032
_refine_ls_R_factor_all 0.106
_refine_ls_R_factor_gt 0.045
_refine_ls_shift/su_max <0.001
_refine_ls_shift/su_mean 0.000
_refine_ls_structure_factor_coef Fsqd
_refine_ls_weighting_details 'w = 1/[\s^2^(Fo^2^)+(0.0675P)^2^+0.2168P] where P = (Fo^2^+2Fc^2^)/3'
_refine_ls_weighting_scheme calc
_refine_ls_wR_factor_gt 0.117
_refine_ls_wR_factor_ref 0.142
_reflns_number_gt 1500
_reflns_number_total 2620
_reflns_threshold_expression I>2\s(I)
_cod_data_source_file lh6091.cif
_cod_data_source_block I
_cod_depositor_comments
;
The following automatic conversions were performed:

'_chemical_melting_point' value '353-354.5' was changed to '353.8(8)'
- the average value was taken and precision was estimated.

Automatic conversion script
Id: cif_fix_values 1646 2011-03-28 12:23:43Z adriana 

The following automatic conversions were performed:

'_chemical_melting_point' value '353-354.5' was changed to '353.8(8)'
- the average value was taken and precision was estimated.

Automatic conversion script
Id: cif_fix_values 1715 2011-07-08 13:25:40Z adriana 

The following automatic conversions were performed:

'_exptl_crystal_density_meas' value 'not measured' was changed to '?'
- the value is perceived as not measured.

Automatic conversion script
Id: cif_fix_values 3008 2015-01-20 13:52:24Z robertas 
;
_cod_original_sg_symbol_H-M 'P 21/c'
_cod_original_formula_sum 'C20 H16 O1'
_cod_database_code 2202693
_cod_database_fobs_code 2202693

loop_
_symmetry_equiv_pos_as_xyz
'x, y, z'
'-x, y+1/2, -z+1/2'
'-x, -y, -z'
'x, -y-1/2, z-1/2'

loop_
_atom_site_label
_atom_site_fract_x
_atom_site_fract_y
_atom_site_fract_z
_atom_site_U_iso_or_equiv
_atom_site_adp_type
_atom_site_calc_flag
_atom_site_refinement_flags
_atom_site_occupancy
_atom_site_disorder_assembly
_atom_site_disorder_group
_atom_site_type_symbol
O1 0.10298(18) 0.00523(8) 0.2586(2) 0.0512(5) Uani d . 1 . . O
C1 0.1807(3) 0.09719(14) -0.0067(3) 0.0554(7) Uani d . 1 . . C
C2 0.1491(4) 0.12771(16) -0.1570(3) 0.0662(8) Uani d . 1 . . C
C3 0.0207(4) 0.16684(15) -0.2171(3) 0.0632(8) Uani d . 1 . . C
C4 -0.0837(3) 0.17597(13) -0.1309(3) 0.0545(7) Uani d . 1 . . C
C4A -0.0543(3) 0.14437(11) 0.0189(3) 0.0424(6) Uani d . 1 . . C
C4B -0.1444(2) 0.14244(11) 0.1346(3) 0.0407(5) Uani d . 1 . . C
C5 -0.2856(3) 0.17036(13) 0.1281(3) 0.0523(7) Uani d . 1 . . C
C6 -0.3456(3) 0.15831(14) 0.2540(4) 0.0593(7) Uani d . 1 . . C
C7 -0.2665(3) 0.11959(14) 0.3852(4) 0.0597(7) Uani d . 1 . . C
C8 -0.1246(3) 0.09167(12) 0.3934(3) 0.0497(6) Uani d . 1 . . C
C8A -0.0655(2) 0.10306(11) 0.2670(3) 0.0389(5) Uani d . 1 . . C
C9 0.0870(2) 0.07817(11) 0.2486(3) 0.0388(5) Uani d . 1 . . C
C9A 0.0781(3) 0.10594(11) 0.0806(3) 0.0420(6) Uani d . 1 . . C
C10 0.2204(2) 0.10891(11) 0.3800(3) 0.0393(5) Uani d . 1 . . C
C11 0.3135(2) 0.06873(13) 0.5003(3) 0.0431(6) Uani d . 1 . . C
C12 0.4306(3) 0.09697(13) 0.6247(3) 0.0472(6) Uani d . 1 . . C
C13 0.4527(3) 0.16708(14) 0.6255(3) 0.0572(7) Uani d . 1 . . C
C14 0.3608(3) 0.20789(14) 0.5061(3) 0.0652(8) Uani d . 1 . . C
C15 0.2459(3) 0.17908(13) 0.3833(3) 0.0562(7) Uani d . 1 . . C
C16 0.5280(3) 0.05209(16) 0.7574(3) 0.0736(9) Uani d . 1 . . C
H1 0.0284 -0.0128 0.1949 0.077 Uiso calc R 1 . . H
H1A 0.2691 0.0714 0.0344 0.066 Uiso calc R 1 . . H
H2 0.2163 0.1215 -0.2183 0.079 Uiso calc R 1 . . H
H3 0.0032 0.1877 -0.3175 0.076 Uiso calc R 1 . . H
H4 -0.1710 0.2025 -0.1721 0.065 Uiso calc R 1 . . H
H5 -0.3389 0.1968 0.0401 0.063 Uiso calc R 1 . . H
H6 -0.4405 0.1765 0.2505 0.071 Uiso calc R 1 . . H
H7 -0.3087 0.1121 0.4693 0.072 Uiso calc R 1 . . H
H8 -0.0709 0.0659 0.4823 0.060 Uiso calc R 1 . . H
H11 0.2976 0.0215 0.4981 0.052 Uiso calc R 1 . . H
H13 0.5305 0.1870 0.7074 0.069 Uiso calc R 1 . . H
H14 0.3763 0.2552 0.5086 0.078 Uiso calc R 1 . . H
H15 0.1854 0.2069 0.3023 0.067 Uiso calc R 1 . . H
H16A 0.6332 0.0559 0.7593 0.110 Uiso calc R 1 . . H
H16B 0.4956 0.0051 0.7380 0.110 Uiso calc R 1 . . H
H16C 0.5173 0.0667 0.8594 0.110 Uiso calc R 1 . . H

loop_
_atom_site_aniso_label
_atom_site_aniso_U_11
_atom_site_aniso_U_22
_atom_site_aniso_U_33
_atom_site_aniso_U_12
_atom_site_aniso_U_13
_atom_site_aniso_U_23
O1 0.0501(10) 0.0365(9) 0.0585(11) -0.0011(7) 0.0027(8) -0.0035(8)
C1 0.0515(15) 0.0622(17) 0.0556(16) -0.0043(12) 0.0207(13) -0.0106(14)
C2 0.076(2) 0.077(2) 0.0561(18) -0.0196(17) 0.0354(16) -0.0135(15)
C3 0.083(2) 0.0684(19) 0.0396(15) -0.0247(16) 0.0208(15) -0.0035(13)
C4 0.0621(16) 0.0536(15) 0.0414(15) -0.0054(12) 0.0049(12) 0.0038(12)
C4A 0.0438(13) 0.0425(13) 0.0365(12) -0.0049(10) 0.0048(10) -0.0026(10)
C4B 0.0371(12) 0.0439(13) 0.0365(12) -0.0025(10) 0.0034(10) -0.0049(11)
C5 0.0413(14) 0.0573(15) 0.0523(16) 0.0068(12) 0.0040(12) 0.0013(13)
C6 0.0428(14) 0.0646(18) 0.074(2) 0.0041(13) 0.0226(14) -0.0052(15)
C7 0.0593(17) 0.0630(17) 0.0639(18) -0.0038(13) 0.0295(14) -0.0022(14)
C8 0.0516(15) 0.0527(15) 0.0449(14) -0.0019(12) 0.0145(12) 0.0041(12)
C8A 0.0372(12) 0.0397(12) 0.0368(13) -0.0038(10) 0.0062(10) -0.0027(10)
C9 0.0382(12) 0.0348(12) 0.0408(13) 0.0014(10) 0.0074(10) 0.0002(10)
C9A 0.0415(13) 0.0424(13) 0.0405(13) -0.0062(10) 0.0095(11) -0.0062(10)
C10 0.0348(12) 0.0412(13) 0.0402(13) 0.0005(10) 0.0080(10) -0.0038(10)
C11 0.0413(13) 0.0436(13) 0.0437(13) 0.0026(10) 0.0109(10) -0.0032(11)
C12 0.0376(13) 0.0620(16) 0.0411(13) 0.0067(11) 0.0101(11) -0.0060(12)
C13 0.0424(14) 0.0662(18) 0.0553(16) -0.0075(12) 0.0023(12) -0.0128(14)
C14 0.0588(17) 0.0480(16) 0.076(2) -0.0108(13) -0.0011(15) -0.0072(14)
C15 0.0509(15) 0.0435(14) 0.0620(17) -0.0027(12) -0.0025(13) 0.0032(13)
C16 0.0671(19) 0.082(2) 0.0559(18) 0.0171(16) -0.0064(15) -0.0006(16)

loop_
_atom_type_symbol
_atom_type_description
_atom_type_scat_dispersion_real
_atom_type_scat_dispersion_imag
_atom_type_scat_source
C C 0.0033 0.0016 'International Tables Vol C Tables 4.2.6.8 and 6.1.1.4'
H H 0.0000 0.0000 'International Tables Vol C Tables 4.2.6.8 and 6.1.1.4'
O O 0.0106 0.0060 'International Tables Vol C Tables 4.2.6.8 and 6.1.1.4'

loop_
_geom_angle_atom_site_label_1
_geom_angle_atom_site_label_2
_geom_angle_atom_site_label_3
_geom_angle
_geom_angle_publ_flag
C9A C1 C2 118.4(3) no
C3 C2 C1 121.2(3) no
C2 C3 C4 121.1(3) no
C3 C4 C4A 118.1(3) no
C4 C4A C9A 120.4(2) no
C4 C4A C4B 130.8(2) no
C9A C4A C4B 108.8(2) no
C5 C4B C8A 120.1(2) no
C5 C4B C4A 131.4(2) no
C8A C4B C4A 108.50(19) no
C6 C5 C4B 118.8(2) no
C5 C6 C7 120.8(2) no
C6 C7 C8 120.8(3) no
C8A C8 C7 118.4(2) no
C8 C8A C4B 121.1(2) no
C8 C8A C9 128.0(2) no
C4B C8A C9 110.90(19) no
O1 C9 C10 107.38(17) no
O1 C9 C8A 112.90(18) no
C10 C9 C8A 110.66(18) no
O1 C9 C9A 112.62(18) no
C10 C9 C9A 112.30(18) no
C8A C9 C9A 101.00(17) no
C1 C9A C4A 120.8(2) no
C1 C9A C9 128.5(2) no
C4A C9A C9 110.7(2) no
C11 C10 C15 118.7(2) no
C11 C10 C9 121.6(2) no
C15 C10 C9 119.7(2) no
C10 C11 C12 121.8(2) no
C13 C12 C11 118.2(2) no
C13 C12 C16 121.0(2) no
C11 C12 C16 120.7(2) no
C14 C13 C12 120.7(2) no
C15 C14 C13 120.4(3) no
C14 C15 C10 120.2(2) no
C9 O1 H1 109.5 no
C9A C1 H1A 120.8 no
C2 C1 H1A 120.8 no
C3 C2 H2 119.4 no
C1 C2 H2 119.4 no
C2 C3 H3 119.5 no
C4 C3 H3 119.5 no
C3 C4 H4 120.9 no
C4A C4 H4 120.9 no
C6 C5 H5 120.6 no
C4B C5 H5 120.6 no
C5 C6 H6 119.6 no
C7 C6 H6 119.6 no
C6 C7 H7 119.6 no
C8 C7 H7 119.6 no
C8A C8 H8 120.8 no
C7 C8 H8 120.8 no
C10 C11 H11 119.1 no
C12 C11 H11 119.1 no
C14 C13 H13 119.7 no
C12 C13 H13 119.7 no
C15 C14 H14 119.8 no
C13 C14 H14 119.8 no
C14 C15 H15 119.9 no
C10 C15 H15 119.9 no
C12 C16 H16A 109.5 no
C12 C16 H16B 109.5 no
H16A C16 H16B 109.5 no
C12 C16 H16C 109.5 no
H16A C16 H16C 109.5 no
H16B C16 H16C 109.5 no

loop_
_geom_bond_atom_site_label_1
_geom_bond_atom_site_label_2
_geom_bond_site_symmetry_2
_geom_bond_distance
_geom_bond_publ_flag
O1 C9 . 1.426(3) no
C1 C9A . 1.377(3) no
C1 C2 . 1.382(4) no
C2 C3 . 1.368(4) no
C3 C4 . 1.385(4) no
C4 C4A . 1.389(3) no
C4A C9A . 1.390(3) no
C4A C4B . 1.472(3) no
C4B C5 . 1.387(3) no
C4B C8A . 1.393(3) no
C5 C6 . 1.377(4) no
C6 C7 . 1.380(4) no
C7 C8 . 1.389(3) no
C8 C8A . 1.373(3) no
C8A C9 . 1.528(3) no
C9 C10 . 1.526(3) no
C9 C9A . 1.532(3) no
C10 C11 . 1.380(3) no
C10 C15 . 1.383(3) no
C11 C12 . 1.392(3) no
C12 C13 . 1.378(4) no
C12 C16 . 1.510(3) no
C13 C14 . 1.378(4) no
C14 C15 . 1.377(3) no
O1 H1 . 0.8200 no
C1 H1A . 0.9300 no
C2 H2 . 0.9300 no
C3 H3 . 0.9300 no
C4 H4 . 0.9300 no
C5 H5 . 0.9300 no
C6 H6 . 0.9300 no
C7 H7 . 0.9300 no
C8 H8 . 0.9300 no
C11 H11 . 0.9300 no
C13 H13 . 0.9300 no
C14 H14 . 0.9300 no
C15 H15 . 0.9300 no
C16 H16A . 0.9600 no
C16 H16B . 0.9600 no
C16 H16C . 0.9600 no

loop_
_geom_hbond_atom_site_label_D
_geom_hbond_atom_site_label_H
_geom_hbond_atom_site_label_A
_geom_hbond_site_symmetry_A
_geom_hbond_distance_DH
_geom_hbond_distance_HA
_geom_hbond_distance_DA
_geom_hbond_angle_DHA
_geom_hbond_publ_flag
O1 H1 C1 3_555 0.82 2.68 3.486(3) 167 yes

loop_
_geom_torsion_atom_site_label_1
_geom_torsion_atom_site_label_2
_geom_torsion_atom_site_label_3
_geom_torsion_atom_site_label_4
_geom_torsion
_geom_torsion_publ_flag
C9A C1 C2 C3 1.2(4) no
C1 C2 C3 C4 -1.4(4) no
C2 C3 C4 C4A 0.1(4) no
C3 C4 C4A C9A 1.3(3) no
C3 C4 C4A C4B -177.6(2) no
C4 C4A C4B C5 1.2(4) no
C9A C4A C4B C5 -177.8(2) no
C4 C4A C4B C8A 179.4(2) no
C9A C4A C4B C8A 0.4(2) no
C8A C4B C5 C6 -0.1(4) no
C4A C4B C5 C6 177.9(2) no
C4B C5 C6 C7 0.5(4) no
C5 C6 C7 C8 -0.1(4) no
C6 C7 C8 C8A -0.5(4) no
C7 C8 C8A C4B 0.9(3) no
C7 C8 C8A C9 179.8(2) no
C5 C4B C8A C8 -0.6(3) no
C4A C4B C8A C8 -179.0(2) no
C5 C4B C8A C9 -179.7(2) no
C4A C4B C8A C9 2.0(2) no
C8 C8A C9 O1 57.3(3) no
C4B C8A C9 O1 -123.7(2) no
C8 C8A C9 C10 -63.1(3) no
C4B C8A C9 C10 115.9(2) no
C8 C8A C9 C9A 177.8(2) no
C4B C8A C9 C9A -3.2(2) no
C2 C1 C9A C4A 0.2(4) no
C2 C1 C9A C9 -179.6(2) no
C4 C4A C9A C1 -1.5(3) no
C4B C4A C9A C1 177.7(2) no
C4 C4A C9A C9 178.3(2) no
C4B C4A C9A C9 -2.5(2) no
O1 C9 C9A C1 -56.1(3) no
C10 C9 C9A C1 65.3(3) no
C8A C9 C9A C1 -176.8(2) no
O1 C9 C9A C4A 124.1(2) no
C10 C9 C9A C4A -114.5(2) no
C8A C9 C9A C4A 3.4(2) no
O1 C9 C10 C11 -11.8(3) no
C8A C9 C10 C11 111.8(2) no
C9A C9 C10 C11 -136.1(2) no
O1 C9 C10 C15 170.8(2) no
C8A C9 C10 C15 -65.6(3) no
C9A C9 C10 C15 46.4(3) no
C15 C10 C11 C12 0.6(4) no
C9 C10 C11 C12 -176.8(2) no
C10 C11 C12 C13 -0.2(4) no
C10 C11 C12 C16 178.3(2) no
C11 C12 C13 C14 0.2(4) no
C16 C12 C13 C14 -178.3(3) no
C12 C13 C14 C15 -0.6(4) no
C13 C14 C15 C10 1.0(4) no
C11 C10 C15 C14 -1.0(4) no
C9 C10 C15 C14 176.5(2) no

loop_
_cod_related_entry_id
_cod_related_entry_database
_cod_related_entry_code
1 ChemSpider 4410922
